data_7159480
loop_
_publ_author_name
'Taguchi, Haruki'
'Kawaguchi, Mayuko'
'Nagamitsu, Tohru'
'Ohtawa, Masaki'

_publ_section_title
;
 Concise syntheses of (-)-habiterpenol and (+)-2,3-<i>epi</i>-habiterpenol
 <i>via</i> redox radical cyclization of alkenylsilane.
;
_journal_issue 30
_journal_name_full 'Organic &amp; biomolecular chemistry'
_journal_page_first 6129
_journal_page_last 6133
_journal_paper_doi 10.1039/d3ob01062g
_journal_volume 21
_journal_year 2023
_chemical_absolute_configuration syn
_chemical_formula_moiety 'C27 H40 O2'
_chemical_formula_sum 'C27 H40 O2'
_chemical_formula_weight 396.61
_space_group_crystal_system orthorhombic
_space_group_IT_number 19
_space_group_name_Hall 'P 2ac 2ab'
_space_group_name_H-M_alt 'P 21 21 21'
_atom_sites_solution_hydrogens geom
_atom_sites_solution_primary direct
_atom_sites_solution_secondary difmap
_audit_update_record
;
2023-04-21 deposited with the CCDC.	2023-07-13 downloaded from the CCDC.
;
_cell_angle_alpha 90.0000
_cell_angle_beta 90.0000
_cell_angle_gamma 90.0000
_cell_formula_units_Z 8
_cell_length_a 11.4265(2)
_cell_length_b 14.3062(3)
_cell_length_c 27.6040(5)
_cell_measurement_reflns_used 29248
_cell_measurement_temperature 93
_cell_measurement_theta_max 68.08
_cell_measurement_theta_min 3.09
_cell_volume 4512.42(15)
_computing_cell_refinement 'RAPID AUTO'
_computing_data_collection 'RAPID AUTO (Rigaku, ????)'
_computing_data_reduction 'RAPID AUTO'
_computing_molecular_graphics 'CrystalStructure 4.3'
_computing_publication_material 'CrystalStructure 4.3 (Rigaku, 2019)'
_computing_structure_refinement 'SHELXL Version 2018/3 (Sheldrick, 2008)'
_computing_structure_solution 'SHELXT Version 2018/2 (Sheldrick, 2014)'
_diffrn_ambient_temperature 93
_diffrn_detector_area_resol_mean 10.000
_diffrn_measured_fraction_theta_full 1.000
_diffrn_measured_fraction_theta_max 1.000
_diffrn_measurement_device_type 'Rigaku R-AXIS RAPID'
_diffrn_measurement_method \w
_diffrn_radiation_type 'Cu K\a'
_diffrn_radiation_wavelength 1.54187
_diffrn_reflns_av_R_equivalents 0.0718
_diffrn_reflns_av_unetI/netI 0.0753
_diffrn_reflns_Laue_measured_fraction_full 1.000
_diffrn_reflns_Laue_measured_fraction_max 1.000
_diffrn_reflns_limit_h_max 13
_diffrn_reflns_limit_h_min -13
_diffrn_reflns_limit_k_max 17
_diffrn_reflns_limit_k_min -17
_diffrn_reflns_limit_l_max 31
_diffrn_reflns_limit_l_min -33
_diffrn_reflns_number 53013
_diffrn_reflns_point_group_measured_fraction_full 1.000
_diffrn_reflns_point_group_measured_fraction_max 0.999
_diffrn_reflns_theta_full 67.687
_diffrn_reflns_theta_max 68.157
_diffrn_reflns_theta_min 3.202
_diffrn_standards_number 0
_exptl_absorpt_coefficient_mu 0.544
_exptl_absorpt_correction_T_max 0.947
_exptl_absorpt_correction_T_min 0.804
_exptl_absorpt_correction_type multi-scan
_exptl_absorpt_process_details 'ABSCOR (Rigaku, 1995)'
_exptl_crystal_colour colorless
_exptl_crystal_density_diffrn 1.168
_exptl_crystal_density_method 'not measured'
_exptl_crystal_description block
_exptl_crystal_F_000 1744.00
_exptl_crystal_size_max 0.200
_exptl_crystal_size_mid 0.200
_exptl_crystal_size_min 0.100
_refine_diff_density_max 0.32
_refine_diff_density_min -0.30
_refine_ls_abs_structure_details
;
 Flack x determined using 1906 quotients [(I+)-(I-)]/[(I+)+(I-)]
 (Parsons, Flack and Wagner, Acta Cryst. B69 (2013) 249-259).
;
_refine_ls_abs_structure_Flack 0.05(12)
_refine_ls_extinction_method none
_refine_ls_goodness_of_fit_ref 1.037
_refine_ls_hydrogen_treatment constr
_refine_ls_number_parameters 523
_refine_ls_number_reflns 8238
_refine_ls_number_restraints 0
_refine_ls_R_factor_all 0.1002
_refine_ls_R_factor_gt 0.0594
_refine_ls_shift/su_max 0.000
_refine_ls_structure_factor_coef Fsqd
_refine_ls_weighting_details 'w = 1/[\s^2^(Fo^2^)+(0.0646P)^2^+1.7146P] where P=(Fo^2^+2Fc^2^)/3'
_refine_ls_weighting_scheme calc
_refine_ls_wR_factor_gt 0.1282
_refine_ls_wR_factor_ref 0.1519
_reflns_Friedel_coverage 0.790
_reflns_Friedel_fraction_full 0.999
_reflns_Friedel_fraction_max 0.999
_reflns_number_gt 5698
_reflns_number_total 8238
_reflns_threshold_expression F^2^>2.0\s(F^2^)
_cod_data_source_file d3ob01062g2.cif
_cod_data_source_block 20211011
_cod_depositor_comments 'Adding full bibliography for 7159478--7159480.cif.'
_cod_original_cell_volume 4512.40(14)
_cod_database_code 7159480

loop_
_space_group_symop_id
_space_group_symop_operation_xyz
1 +X,+Y,+Z
2 1/2-X,-Y,1/2+Z
3 1/2+X,1/2-Y,-Z
4 -X,1/2+Y,1/2-Z

loop_
_atom_site_label
_atom_site_type_symbol
_atom_site_fract_x
_atom_site_fract_y
_atom_site_fract_z
_atom_site_U_iso_or_equiv
_atom_site_adp_type
_atom_site_occupancy
_atom_site_site_symmetry_order
_atom_site_calc_flag
_atom_site_refinement_flags_posn
_atom_site_refinement_flags_adp
_atom_site_refinement_flags_occupancy
_atom_site_disorder_assembly
_atom_site_disorder_group
O1 O 0.5699(3) 0.5773(2) 0.49527(11) 0.0276(8) Uani 1 1 d . . . . .
H1 H 0.509772 0.605148 0.485307 0.033 Uiso 1 1 calc R U . . .
O2 O 0.3074(3) 0.8623(2) 0.50651(12) 0.0305(8) Uani 1 1 d . . . . .
O3 O 0.4144(3) 0.8836(2) 0.30404(12) 0.0333(8) Uani 1 1 d . . . . .
O4 O 0.4054(3) 0.6141(2) 0.41975(13) 0.0382(9) Uani 1 1 d . . . . .
H4 H 0.367895 0.652818 0.436541 0.046 Uiso 1 1 calc R U . . .
C5 C 0.4065(4) 0.7217(3) 0.53657(17) 0.0257(11) Uani 1 1 d . . . . .
H5 H 0.450661 0.714797 0.507625 0.031 Uiso 1 1 calc R U . . .
C6 C 0.5400(4) 0.5198(3) 0.53589(16) 0.0242(11) Uani 1 1 d . . . . .
H6 H 0.612489 0.484759 0.544910 0.029 Uiso 1 1 calc R U . . .
C7 C 0.3528(4) 0.4414(3) 0.60137(17) 0.0267(11) Uani 1 1 d . . . . .
C8 C 0.4186(4) 0.6581(3) 0.57451(17) 0.0256(11) Uani 1 1 d . . . . .
C9 C 0.3555(4) 0.6696(3) 0.61711(18) 0.0282(11) Uani 1 1 d . . . . .
C10 C 0.3280(4) 0.7956(3) 0.54216(17) 0.0268(11) Uani 1 1 d . . . . .
C11 C 0.3361(4) 0.7420(3) 0.34141(18) 0.0282(11) Uani 1 1 d . . . . .
H11 H 0.395910 0.740187 0.365284 0.034 Uiso 1 1 calc R U . . .
C12 C 0.3193(4) 0.1246(3) 0.59006(17) 0.0273(11) Uani 1 1 d . . . . .
C13 C 0.3608(4) 0.3069(3) 0.33284(17) 0.0269(11) Uani 1 1 d . . . . .
C14 C 0.6181(4) 0.6178(3) 0.60275(18) 0.0289(12) Uani 1 1 d . . . . .
H14A H 0.675171 0.567441 0.607373 0.035 Uiso 1 1 calc R U . . .
H14B H 0.650431 0.664735 0.580659 0.035 Uiso 1 1 calc R U . . .
H14C H 0.600653 0.646938 0.634058 0.035 Uiso 1 1 calc R U . . .
C15 C 0.4516(4) 0.4478(3) 0.52005(17) 0.0241(11) Uani 1 1 d . . . . .
H15A H 0.484249 0.410076 0.493176 0.029 Uiso 1 1 calc R U . . .
H15B H 0.380038 0.479362 0.508174 0.029 Uiso 1 1 calc R U . . .
C16 C 0.3341(4) 0.8127(3) 0.30673(18) 0.0281(11) Uani 1 1 d . . . . .
C17 C 0.5041(4) 0.5769(3) 0.58090(17) 0.0243(11) Uani 1 1 d . . . . .
C18 C 0.3478(4) 0.2308(3) 0.59544(17) 0.0256(11) Uani 1 1 d . . . . .
H18 H 0.425179 0.231911 0.612352 0.031 Uiso 1 1 calc R U . . .
C19 C 0.4208(4) 0.3840(3) 0.56253(16) 0.0226(10) Uani 1 1 d . . . . .
H19 H 0.497642 0.369325 0.578095 0.027 Uiso 1 1 calc R U . . .
C20 C 0.4406(4) 0.5165(3) 0.62027(17) 0.0256(11) Uani 1 1 d . . . . .
H20 H 0.501673 0.483935 0.639960 0.031 Uiso 1 1 calc R U . . .
C21 C 0.3052(4) 0.4018(3) 0.34910(17) 0.0257(11) Uani 1 1 d . . . . .
H21 H 0.251341 0.384987 0.376283 0.031 Uiso 1 1 calc R U . . .
C22 C 0.3917(4) 0.4726(3) 0.37119(18) 0.0286(12) Uani 1 1 d . . . . .
H22A H 0.448893 0.439260 0.391877 0.034 Uiso 1 1 calc R U . . .
H22B H 0.435387 0.504325 0.344935 0.034 Uiso 1 1 calc R U . . .
C23 C 0.1525(4) 0.5258(3) 0.34209(18) 0.0284(12) Uani 1 1 d . . . . .
H23 H 0.096798 0.489790 0.362893 0.034 Uiso 1 1 calc R U . . .
C24 C 0.4651(4) 0.2336(3) 0.51880(19) 0.0296(12) Uani 1 1 d . . . . .
H24A H 0.474173 0.263698 0.486717 0.036 Uiso 1 1 calc R U . . .
H24B H 0.540539 0.239443 0.536149 0.036 Uiso 1 1 calc R U . . .
C25 C 0.2610(4) 0.2968(3) 0.51527(18) 0.0292(12) Uani 1 1 d . . . . .
H25A H 0.199616 0.330058 0.533090 0.035 Uiso 1 1 calc R U . . .
H25B H 0.281736 0.332283 0.486141 0.035 Uiso 1 1 calc R U . . .
H25C H 0.232434 0.234781 0.505919 0.035 Uiso 1 1 calc R U . . .
C26 C 0.1998(4) 0.2971(3) 0.26919(18) 0.0299(12) Uani 1 1 d . . . . .
H26A H 0.257470 0.314900 0.244052 0.036 Uiso 1 1 calc R U . . .
H26B H 0.140915 0.255457 0.254193 0.036 Uiso 1 1 calc R U . . .
C27 C 0.1590(5) 0.7481(3) 0.27121(18) 0.0315(12) Uani 1 1 d . . . . .
H27 H 0.098656 0.750338 0.247551 0.038 Uiso 1 1 calc R U . . .
C28 C 0.1614(4) 0.6767(3) 0.30538(18) 0.0295(11) Uani 1 1 d . . . . .
C29 C 0.2805(5) 0.7445(4) 0.62290(19) 0.0340(13) Uani 1 1 d . . . . .
H29 H 0.239821 0.752987 0.652583 0.041 Uiso 1 1 calc R U . . .
C30 C 0.2492(4) 0.6741(3) 0.34054(17) 0.0275(11) Uani 1 1 d . . . . .
C31 C 0.3696(4) 0.2862(3) 0.54769(17) 0.0231(11) Uani 1 1 d . . . . .
C32 C 0.4373(4) 0.1288(3) 0.51137(18) 0.0308(12) Uani 1 1 d . . . . .
H32A H 0.366691 0.122498 0.490848 0.037 Uiso 1 1 calc R U . . .
H32B H 0.503363 0.098489 0.494315 0.037 Uiso 1 1 calc R U . . .
C33 C 0.3268(5) 0.5448(3) 0.40128(18) 0.0310(12) Uani 1 1 d . . . . .
H33 H 0.293280 0.511230 0.429868 0.037 Uiso 1 1 calc R U . . .
C34 C 0.2242(4) 0.5940(3) 0.37559(18) 0.0289(12) Uani 1 1 d . . . . .
C35 C 0.3835(5) 0.5931(3) 0.65250(18) 0.0305(12) Uani 1 1 d . . . . .
H35A H 0.311632 0.569493 0.668347 0.037 Uiso 1 1 calc R U . . .
H35B H 0.438635 0.615215 0.677680 0.037 Uiso 1 1 calc R U . . .
C36 C 0.2268(4) 0.4543(3) 0.31197(18) 0.0280(12) Uani 1 1 d . . . . .
C37 C 0.2905(4) 0.1415(3) 0.30103(18) 0.0290(12) Uani 1 1 d . . . . .
C38 C 0.1400(5) 0.3846(3) 0.28910(18) 0.0312(12) Uani 1 1 d . . . . .
H38A H 0.081888 0.365729 0.313830 0.037 Uiso 1 1 calc R U . . .
H38B H 0.097427 0.416052 0.262481 0.037 Uiso 1 1 calc R U . . .
C39 C 0.2618(4) 0.2461(3) 0.31082(18) 0.0275(11) Uani 1 1 d . . . . .
H39 H 0.201409 0.243721 0.337014 0.033 Uiso 1 1 calc R U . . .
C40 C 0.2664(4) 0.2845(3) 0.62928(18) 0.0298(12) Uani 1 1 d . . . . .
H40A H 0.249977 0.246341 0.658410 0.036 Uiso 1 1 calc R U . . .
H40B H 0.191242 0.296881 0.612642 0.036 Uiso 1 1 calc R U . . .
C41 C 0.1429(5) 0.6315(3) 0.41592(18) 0.0351(13) Uani 1 1 d . . . . .
H41A H 0.125551 0.581273 0.438936 0.042 Uiso 1 1 calc R U . . .
H41B H 0.181832 0.683042 0.432900 0.042 Uiso 1 1 calc R U . . .
H41C H 0.069850 0.654130 0.401470 0.042 Uiso 1 1 calc R U . . .
C42 C 0.2457(5) 0.8161(4) 0.27205(18) 0.0323(13) Uani 1 1 d . . . . .
H42 H 0.244665 0.865216 0.248868 0.039 Uiso 1 1 calc R U . . .
C43 C 0.2650(4) 0.8075(4) 0.58513(18) 0.0315(12) Uani 1 1 d . . . . .
H43 H 0.211908 0.858223 0.588482 0.038 Uiso 1 1 calc R U . . .
C44 C 0.2382(4) 0.4850(3) 0.58199(18) 0.0297(12) Uani 1 1 d . . . . .
H44A H 0.256061 0.526023 0.554550 0.036 Uiso 1 1 calc R U . . .
H44B H 0.185274 0.435126 0.571381 0.036 Uiso 1 1 calc R U . . .
H44C H 0.200734 0.521354 0.607755 0.036 Uiso 1 1 calc R U . . .
C45 C 0.3224(5) 0.3772(3) 0.64447(17) 0.0310(12) Uani 1 1 d . . . . .
H45A H 0.394791 0.363911 0.662923 0.037 Uiso 1 1 calc R U . . .
H45B H 0.267970 0.410686 0.666330 0.037 Uiso 1 1 calc R U . . .
C46 C 0.4373(5) 0.1539(3) 0.36976(19) 0.0337(13) Uani 1 1 d . . . . .
H46A H 0.504122 0.151296 0.346978 0.040 Uiso 1 1 calc R U . . .
H46B H 0.462059 0.124453 0.400560 0.040 Uiso 1 1 calc R U . . .
C47 C 0.3895(5) 0.8660(4) 0.46754(18) 0.0364(13) Uani 1 1 d . . . . .
H47A H 0.366356 0.915167 0.444742 0.044 Uiso 1 1 calc R U . . .
H47B H 0.467567 0.879767 0.480368 0.044 Uiso 1 1 calc R U . . .
H47C H 0.390849 0.805641 0.450759 0.044 Uiso 1 1 calc R U . . .
C48 C 0.4168(4) 0.0801(3) 0.55933(18) 0.0299(12) Uani 1 1 d . . . . .
H48A H 0.490500 0.080805 0.578160 0.036 Uiso 1 1 calc R U . . .
H48B H 0.396329 0.013947 0.552993 0.036 Uiso 1 1 calc R U . . .
C49 C 0.0808(4) 0.5942(3) 0.31046(19) 0.0324(12) Uani 1 1 d . . . . .
H49A H 0.062521 0.566369 0.278492 0.039 Uiso 1 1 calc R U . . .
H49B H 0.006828 0.612116 0.326668 0.039 Uiso 1 1 calc R U . . .
C50 C 0.3354(5) 0.0999(3) 0.34879(18) 0.0316(12) Uani 1 1 d . . . . .
H50A H 0.270716 0.099071 0.372646 0.038 Uiso 1 1 calc R U . . .
H50B H 0.359912 0.034402 0.343111 0.038 Uiso 1 1 calc R U . . .
C51 C 0.1985(4) 0.1041(4) 0.56765(19) 0.0332(12) Uani 1 1 d . . . . .
H51A H 0.193755 0.133008 0.535520 0.040 Uiso 1 1 calc R U . . .
H51B H 0.187842 0.036417 0.564659 0.040 Uiso 1 1 calc R U . . .
H51C H 0.137174 0.129981 0.588530 0.040 Uiso 1 1 calc R U . . .
C52 C 0.5105(5) 0.8802(4) 0.33637(19) 0.0406(14) Uani 1 1 d . . . . .
H52A H 0.561197 0.934469 0.330862 0.049 Uiso 1 1 calc R U . . .
H52B H 0.481827 0.881142 0.369821 0.049 Uiso 1 1 calc R U . . .
H52C H 0.555148 0.822710 0.330798 0.049 Uiso 1 1 calc R U . . .
C53 C 0.2956(4) 0.5016(4) 0.27111(18) 0.0325(12) Uani 1 1 d . . . . .
H53A H 0.351281 0.546255 0.284972 0.039 Uiso 1 1 calc R U . . .
H53B H 0.338166 0.454089 0.252568 0.039 Uiso 1 1 calc R U . . .
H53C H 0.241208 0.534613 0.249636 0.039 Uiso 1 1 calc R U . . .
C54 C 0.4042(5) 0.2562(3) 0.37908(18) 0.0324(12) Uani 1 1 d . . . . .
H54A H 0.473223 0.289706 0.392040 0.039 Uiso 1 1 calc R U . . .
H54B H 0.341870 0.258564 0.403969 0.039 Uiso 1 1 calc R U . . .
C55 C 0.3206(5) 0.0775(4) 0.64005(18) 0.0361(13) Uani 1 1 d . . . . .
H55A H 0.259115 0.104775 0.660377 0.043 Uiso 1 1 calc R U . . .
H55B H 0.306618 0.010350 0.636303 0.043 Uiso 1 1 calc R U . . .
H55C H 0.396962 0.087487 0.655390 0.043 Uiso 1 1 calc R U . . .
C56 C 0.3773(5) 0.1237(4) 0.25915(18) 0.0352(13) Uani 1 1 d . . . . .
H56A H 0.346286 0.151035 0.229225 0.042 Uiso 1 1 calc R U . . .
H56B H 0.452776 0.152571 0.266873 0.042 Uiso 1 1 calc R U . . .
H56C H 0.387788 0.056263 0.254788 0.042 Uiso 1 1 calc R U . . .
C57 C 0.1764(5) 0.0901(4) 0.2879(2) 0.0397(14) Uani 1 1 d . . . . .
H57A H 0.145349 0.115187 0.257419 0.048 Uiso 1 1 calc R U . . .
H57B H 0.192402 0.023205 0.284050 0.048 Uiso 1 1 calc R U . . .
H57C H 0.118730 0.099174 0.313729 0.048 Uiso 1 1 calc R U . . .
C58 C 0.4661(4) 0.3220(3) 0.29885(19) 0.0329(12) Uani 1 1 d . . . . .
H58A H 0.439994 0.354033 0.269386 0.039 Uiso 1 1 calc R U . . .
H58B H 0.525127 0.360245 0.315308 0.039 Uiso 1 1 calc R U . . .
H58C H 0.500178 0.261377 0.290230 0.039 Uiso 1 1 calc R U . . .

loop_
_atom_site_aniso_label
_atom_site_aniso_U_11
_atom_site_aniso_U_22
_atom_site_aniso_U_33
_atom_site_aniso_U_23
_atom_site_aniso_U_13
_atom_site_aniso_U_12
O1 0.0306(19) 0.0279(18) 0.0243(19) 0.0032(15) -0.0024(16) 0.0049(15)
O2 0.0306(19) 0.0323(19) 0.0285(19) 0.0045(16) 0.0032(16) 0.0069(15)
O3 0.034(2) 0.0331(19) 0.032(2) 0.0014(16) -0.0002(17) -0.0017(17)
O4 0.048(2) 0.0282(19) 0.039(2) -0.0087(17) -0.0063(19) -0.0018(17)
C5 0.029(3) 0.026(3) 0.022(3) -0.001(2) -0.002(2) -0.001(2)
C6 0.025(3) 0.025(3) 0.023(3) 0.001(2) -0.001(2) 0.000(2)
C7 0.029(3) 0.023(2) 0.028(3) 0.001(2) 0.000(2) -0.002(2)
C8 0.025(3) 0.024(3) 0.028(3) 0.000(2) -0.004(2) -0.005(2)
C9 0.032(3) 0.026(3) 0.027(3) -0.001(2) 0.002(2) -0.004(2)
C10 0.029(3) 0.025(3) 0.026(3) 0.002(2) -0.002(2) -0.001(2)
C11 0.030(3) 0.030(3) 0.024(3) -0.002(2) -0.003(2) 0.003(2)
C12 0.028(3) 0.026(3) 0.028(3) -0.001(2) 0.002(2) -0.001(2)
C13 0.027(3) 0.028(3) 0.026(3) 0.001(2) -0.004(2) -0.004(2)
C14 0.027(3) 0.026(3) 0.034(3) 0.004(2) -0.004(2) -0.004(2)
C15 0.026(3) 0.024(2) 0.023(3) -0.001(2) 0.000(2) 0.000(2)
C16 0.029(3) 0.029(3) 0.027(3) -0.003(2) 0.002(2) 0.003(2)
C17 0.027(3) 0.025(2) 0.021(3) -0.001(2) 0.000(2) -0.002(2)
C18 0.023(3) 0.029(3) 0.024(3) 0.002(2) 0.000(2) -0.002(2)
C19 0.020(2) 0.025(3) 0.023(3) -0.006(2) -0.001(2) -0.002(2)
C20 0.029(3) 0.027(3) 0.021(3) 0.002(2) -0.001(2) -0.002(2)
C21 0.029(3) 0.024(3) 0.025(3) 0.001(2) -0.002(2) -0.001(2)
C22 0.027(3) 0.029(3) 0.029(3) 0.000(2) -0.004(2) -0.002(2)
C23 0.025(3) 0.032(3) 0.028(3) 0.001(2) 0.000(2) 0.004(2)
C24 0.028(3) 0.028(3) 0.033(3) -0.001(2) 0.003(2) 0.000(2)
C25 0.025(3) 0.032(3) 0.030(3) -0.004(2) -0.001(2) -0.002(2)
C26 0.030(3) 0.029(3) 0.030(3) -0.002(2) -0.005(2) 0.000(2)
C27 0.033(3) 0.034(3) 0.028(3) -0.005(2) -0.006(2) 0.008(2)
C28 0.028(3) 0.030(3) 0.030(3) -0.005(2) 0.004(2) 0.000(2)
C29 0.040(3) 0.031(3) 0.031(3) 0.001(2) 0.010(3) -0.003(2)
C30 0.031(3) 0.028(3) 0.023(3) -0.003(2) 0.000(2) 0.008(2)
C31 0.023(3) 0.022(3) 0.023(3) 0.000(2) 0.000(2) 0.000(2)
C32 0.028(3) 0.028(3) 0.037(3) -0.009(2) 0.001(2) 0.000(2)
C33 0.036(3) 0.030(3) 0.027(3) 0.003(2) -0.004(2) 0.003(2)
C34 0.034(3) 0.028(3) 0.024(3) -0.004(2) 0.002(2) 0.003(2)
C35 0.037(3) 0.027(3) 0.027(3) -0.002(2) 0.004(2) -0.004(2)
C36 0.029(3) 0.029(3) 0.026(3) -0.001(2) 0.000(2) 0.003(2)
C37 0.032(3) 0.025(3) 0.030(3) -0.001(2) 0.002(2) 0.000(2)
C38 0.033(3) 0.031(3) 0.029(3) 0.000(2) -0.006(2) 0.001(2)
C39 0.030(3) 0.028(3) 0.025(3) -0.002(2) 0.002(2) -0.002(2)
C40 0.033(3) 0.028(3) 0.029(3) 0.000(2) 0.005(2) -0.001(2)
C41 0.040(3) 0.033(3) 0.032(3) 0.000(2) 0.006(3) 0.000(3)
C42 0.041(3) 0.030(3) 0.026(3) 0.003(2) 0.001(3) 0.007(3)
C43 0.030(3) 0.032(3) 0.032(3) -0.002(2) 0.002(2) 0.004(2)
C44 0.029(3) 0.033(3) 0.027(3) -0.002(2) 0.000(2) 0.001(2)
C45 0.039(3) 0.027(3) 0.027(3) -0.004(2) 0.003(2) -0.005(2)
C46 0.040(3) 0.028(3) 0.033(3) -0.001(2) -0.004(3) 0.006(2)
C47 0.037(3) 0.039(3) 0.033(3) 0.006(3) 0.003(3) 0.002(3)
C48 0.031(3) 0.025(3) 0.034(3) -0.002(2) -0.001(2) 0.002(2)
C49 0.027(3) 0.036(3) 0.034(3) -0.005(2) -0.005(2) 0.005(2)
C50 0.037(3) 0.025(3) 0.033(3) 0.002(2) 0.003(3) 0.000(2)
C51 0.026(3) 0.034(3) 0.040(3) -0.004(2) -0.002(2) -0.003(2)
C52 0.035(3) 0.048(3) 0.039(3) 0.002(3) 0.003(3) -0.006(3)
C53 0.038(3) 0.036(3) 0.024(3) 0.005(2) -0.001(2) 0.001(2)
C54 0.033(3) 0.037(3) 0.027(3) 0.001(2) -0.004(2) -0.004(2)
C55 0.037(3) 0.028(3) 0.043(3) -0.004(2) 0.002(3) 0.000(2)
C56 0.036(3) 0.031(3) 0.038(3) -0.003(2) 0.004(3) 0.004(2)
C57 0.040(3) 0.032(3) 0.047(4) -0.002(3) -0.005(3) -0.002(3)
C58 0.027(3) 0.028(3) 0.044(3) -0.001(2) 0.001(3) 0.001(2)

loop_
_atom_type_symbol
_atom_type_description
_atom_type_scat_dispersion_real
_atom_type_scat_dispersion_imag
_atom_type_scat_source
C C 0.0181 0.0091
;
International Tables for Crystallography
(Vol. C, Tables 4.2.6.8 and 6.1.1.4)
;
H H 0.0000 0.0000
;
International Tables for Crystallography
(Vol. C, Table 6.1.1.4)
;
O O 0.0492 0.0322
;
International Tables for Crystallography
(Vol. C, Tables 4.2.6.8 and 6.1.1.4)
;

loop_
_geom_angle_atom_site_label_1
_geom_angle_atom_site_label_2
_geom_angle_atom_site_label_3
_geom_angle
_geom_angle_site_symmetry_1
_geom_angle_site_symmetry_3
_geom_angle_publ_flag
C6 O1 H1 109.5 . . ?
C10 O2 C47 116.6(4) . . ?
C16 O3 C52 117.4(4) . . ?
C33 O4 H4 109.5 . . ?
C8 C5 C10 118.4(4) . . ?
C8 C5 H5 120.8 . . ?
C10 C5 H5 120.8 . . ?
O1 C6 C15 109.0(4) . . ?
O1 C6 C17 112.9(4) . . ?
C15 C6 C17 114.7(4) . . ?
O1 C6 H6 106.6 . . ?
C15 C6 H6 106.6 . . ?
C17 C6 H6 106.6 . . ?
C45 C7 C44 108.5(4) . . ?
C45 C7 C19 109.2(4) . . ?
C44 C7 C19 113.4(4) . . ?
C45 C7 C20 107.3(4) . . ?
C44 C7 C20 112.5(4) . . ?
C19 C7 C20 105.8(4) . . ?
C9 C8 C5 120.5(4) . . ?
C9 C8 C17 108.9(4) . . ?
C5 C8 C17 130.2(4) . . ?
C29 C9 C8 120.7(5) . . ?
C29 C9 C35 128.5(5) . . ?
C8 C9 C35 110.8(4) . . ?
O2 C10 C5 123.4(4) . . ?
O2 C10 C43 115.5(4) . . ?
C5 C10 C43 121.1(4) . . ?
C30 C11 C16 119.0(5) . . ?
C30 C11 H11 120.5 . . ?
C16 C11 H11 120.5 . . ?
C55 C12 C48 107.9(4) . . ?
C55 C12 C51 106.6(4) . . ?
C48 C12 C51 110.4(4) . . ?
C55 C12 C18 109.8(4) . . ?
C48 C12 C18 107.7(4) . . ?
C51 C12 C18 114.2(4) . . ?
C58 C13 C54 108.5(4) . . ?
C58 C13 C39 114.2(4) . . ?
C54 C13 C39 107.1(4) . . ?
C58 C13 C21 111.7(4) . . ?
C54 C13 C21 107.4(4) . . ?
C39 C13 C21 107.6(4) . . ?
C17 C14 H14A 109.5 . . ?
C17 C14 H14B 109.5 . . ?
H14A C14 H14B 109.5 . . ?
C17 C14 H14C 109.5 . . ?
H14A C14 H14C 109.5 . . ?
H14B C14 H14C 109.5 . . ?
C6 C15 C19 109.9(4) . . ?
C6 C15 H15A 109.7 . . ?
C19 C15 H15A 109.7 . . ?
C6 C15 H15B 109.7 . . ?
C19 C15 H15B 109.7 . . ?
H15A C15 H15B 108.2 . . ?
O3 C16 C42 115.0(4) . . ?
O3 C16 C11 124.4(5) . . ?
C42 C16 C11 120.6(5) . . ?
C8 C17 C6 118.7(4) . . ?
C8 C17 C14 107.2(4) . . ?
C6 C17 C14 106.9(4) . . ?
C8 C17 C20 101.7(4) . . ?
C6 C17 C20 112.9(4) . . ?
C14 C17 C20 109.1(4) . . ?
C40 C18 C31 111.0(4) . . ?
C40 C18 C12 114.9(4) . . ?
C31 C18 C12 116.6(4) . . ?
C40 C18 H18 104.2 . . ?
C31 C18 H18 104.2 . . ?
C12 C18 H18 104.2 . . ?
C15 C19 C7 109.1(4) . . ?
C15 C19 C31 114.7(4) . . ?
C7 C19 C31 117.6(4) . . ?
C15 C19 H19 104.6 . . ?
C7 C19 H19 104.6 . . ?
C31 C19 H19 104.6 . . ?
C35 C20 C7 114.0(4) . . ?
C35 C20 C17 101.7(4) . . ?
C7 C20 C17 116.5(4) . . ?
C35 C20 H20 108.1 . . ?
C7 C20 H20 108.1 . . ?
C17 C20 H20 108.1 . . ?
C22 C21 C36 108.2(4) . . ?
C22 C21 C13 115.0(4) . . ?
C36 C21 C13 117.7(4) . . ?
C22 C21 H21 104.8 . . ?
C36 C21 H21 104.8 . . ?
C13 C21 H21 104.8 . . ?
C33 C22 C21 110.5(4) . . ?
C33 C22 H22A 109.6 . . ?
C21 C22 H22A 109.6 . . ?
C33 C22 H22B 109.6 . . ?
C21 C22 H22B 109.6 . . ?
H22A C22 H22B 108.1 . . ?
C49 C23 C36 113.6(4) . . ?
C49 C23 C34 102.5(4) . . ?
C36 C23 C34 115.7(4) . . ?
C49 C23 H23 108.2 . . ?
C36 C23 H23 108.2 . . ?
C34 C23 H23 108.2 . . ?
C32 C24 C31 113.3(4) . . ?
C32 C24 H24A 108.9 . . ?
C31 C24 H24A 108.9 . . ?
C32 C24 H24B 108.9 . . ?
C31 C24 H24B 108.9 . . ?
H24A C24 H24B 107.7 . . ?
C31 C25 H25A 109.5 . . ?
C31 C25 H25B 109.5 . . ?
H25A C25 H25B 109.5 . . ?
C31 C25 H25C 109.5 . . ?
H25A C25 H25C 109.5 . . ?
H25B C25 H25C 109.5 . . ?
C38 C26 C39 109.1(4) . . ?
C38 C26 H26A 109.9 . . ?
C39 C26 H26A 109.9 . . ?
C38 C26 H26B 109.9 . . ?
C39 C26 H26B 109.9 . . ?
H26A C26 H26B 108.3 . . ?
C42 C27 C28 119.3(5) . . ?
C42 C27 H27 120.4 . . ?
C28 C27 H27 120.4 . . ?
C27 C28 C30 120.4(5) . . ?
C27 C28 C49 128.8(5) . . ?
C30 C28 C49 110.7(4) . . ?
C9 C29 C43 119.7(5) . . ?
C9 C29 H29 120.1 . . ?
C43 C29 H29 120.1 . . ?
C11 C30 C28 120.4(5) . . ?
C11 C30 C34 130.4(5) . . ?
C28 C30 C34 109.1(4) . . ?
C25 C31 C24 108.5(4) . . ?
C25 C31 C18 114.4(4) . . ?
C24 C31 C18 107.5(4) . . ?
C25 C31 C19 111.4(4) . . ?
C24 C31 C19 107.8(4) . . ?
C18 C31 C19 107.0(4) . . ?
C48 C32 C24 111.3(4) . . ?
C48 C32 H32A 109.4 . . ?
C24 C32 H32A 109.4 . . ?
C48 C32 H32B 109.4 . . ?
C24 C32 H32B 109.4 . . ?
H32A C32 H32B 108.0 . . ?
O4 C33 C22 111.0(4) . . ?
O4 C33 C34 109.0(4) . . ?
C22 C33 C34 115.5(4) . . ?
O4 C33 H33 107.0 . . ?
C22 C33 H33 107.0 . . ?
C34 C33 H33 107.0 . . ?
C30 C34 C33 119.5(4) . . ?
C30 C34 C41 107.9(4) . . ?
C33 C34 C41 106.5(4) . . ?
C30 C34 C23 101.0(4) . . ?
C33 C34 C23 112.6(4) . . ?
C41 C34 C23 109.0(4) . . ?
C9 C35 C20 103.3(4) . . ?
C9 C35 H35A 111.1 . . ?
C20 C35 H35A 111.1 . . ?
C9 C35 H35B 111.1 . . ?
C20 C35 H35B 111.1 . . ?
H35A C35 H35B 109.1 . . ?
C53 C36 C38 108.3(4) . . ?
C53 C36 C21 113.8(4) . . ?
C38 C36 C21 109.1(4) . . ?
C53 C36 C23 112.4(4) . . ?
C38 C36 C23 106.9(4) . . ?
C21 C36 C23 106.1(4) . . ?
C50 C37 C57 107.5(4) . . ?
C50 C37 C56 111.3(4) . . ?
C57 C37 C56 106.7(4) . . ?
C50 C37 C39 107.1(4) . . ?
C57 C37 C39 108.8(4) . . ?
C56 C37 C39 115.1(4) . . ?
C26 C38 C36 112.9(4) . . ?
C26 C38 H38A 109.0 . . ?
C36 C38 H38A 109.0 . . ?
C26 C38 H38B 109.0 . . ?
C36 C38 H38B 109.0 . . ?
H38A C38 H38B 107.8 . . ?
C26 C39 C13 111.3(4) . . ?
C26 C39 C37 115.2(4) . . ?
C13 C39 C37 117.0(4) . . ?
C26 C39 H39 103.8 . . ?
C13 C39 H39 103.8 . . ?
C37 C39 H39 103.8 . . ?
C18 C40 C45 110.5(4) . . ?
C18 C40 H40A 109.6 . . ?
C45 C40 H40A 109.6 . . ?
C18 C40 H40B 109.6 . . ?
C45 C40 H40B 109.6 . . ?
H40A C40 H40B 108.1 . . ?
C34 C41 H41A 109.5 . . ?
C34 C41 H41B 109.5 . . ?
H41A C41 H41B 109.5 . . ?
C34 C41 H41C 109.5 . . ?
H41A C41 H41C 109.5 . . ?
H41B C41 H41C 109.5 . . ?
C27 C42 C16 120.3(5) . . ?
C27 C42 H42 119.9 . . ?
C16 C42 H42 119.9 . . ?
C29 C43 C10 119.5(5) . . ?
C29 C43 H43 120.3 . . ?
C10 C43 H43 120.3 . . ?
C7 C44 H44A 109.5 . . ?
C7 C44 H44B 109.5 . . ?
H44A C44 H44B 109.5 . . ?
C7 C44 H44C 109.5 . . ?
H44A C44 H44C 109.5 . . ?
H44B C44 H44C 109.5 . . ?
C40 C45 C7 113.5(4) . . ?
C40 C45 H45A 108.9 . . ?
C7 C45 H45A 108.9 . . ?
C40 C45 H45B 108.9 . . ?
C7 C45 H45B 108.9 . . ?
H45A C45 H45B 107.7 . . ?
C50 C46 C54 111.2(4) . . ?
C50 C46 H46A 109.4 . . ?
C54 C46 H46A 109.4 . . ?
C50 C46 H46B 109.4 . . ?
C54 C46 H46B 109.4 . . ?
H46A C46 H46B 108.0 . . ?
O2 C47 H47A 109.5 . . ?
O2 C47 H47B 109.5 . . ?
H47A C47 H47B 109.5 . . ?
O2 C47 H47C 109.5 . . ?
H47A C47 H47C 109.5 . . ?
H47B C47 H47C 109.5 . . ?
C32 C48 C12 113.8(4) . . ?
C32 C48 H48A 108.8 . . ?
C12 C48 H48A 108.8 . . ?
C32 C48 H48B 108.8 . . ?
C12 C48 H48B 108.8 . . ?
H48A C48 H48B 107.7 . . ?
C28 C49 C23 103.0(4) . . ?
C28 C49 H49A 111.2 . . ?
C23 C49 H49A 111.2 . . ?
C28 C49 H49B 111.2 . . ?
C23 C49 H49B 111.2 . . ?
H49A C49 H49B 109.1 . . ?
C46 C50 C37 112.8(4) . . ?
C46 C50 H50A 109.0 . . ?
C37 C50 H50A 109.0 . . ?
C46 C50 H50B 109.0 . . ?
C37 C50 H50B 109.0 . . ?
H50A C50 H50B 107.8 . . ?
C12 C51 H51A 109.5 . . ?
C12 C51 H51B 109.5 . . ?
H51A C51 H51B 109.5 . . ?
C12 C51 H51C 109.5 . . ?
H51A C51 H51C 109.5 . . ?
H51B C51 H51C 109.5 . . ?
O3 C52 H52A 109.5 . . ?
O3 C52 H52B 109.5 . . ?
H52A C52 H52B 109.5 . . ?
O3 C52 H52C 109.5 . . ?
H52A C52 H52C 109.5 . . ?
H52B C52 H52C 109.5 . . ?
C36 C53 H53A 109.5 . . ?
C36 C53 H53B 109.5 . . ?
H53A C53 H53B 109.5 . . ?
C36 C53 H53C 109.5 . . ?
H53A C53 H53C 109.5 . . ?
H53B C53 H53C 109.5 . . ?
C46 C54 C13 112.8(4) . . ?
C46 C54 H54A 109.0 . . ?
C13 C54 H54A 109.0 . . ?
C46 C54 H54B 109.0 . . ?
C13 C54 H54B 109.0 . . ?
H54A C54 H54B 107.8 . . ?
C12 C55 H55A 109.5 . . ?
C12 C55 H55B 109.5 . . ?
H55A C55 H55B 109.5 . . ?
C12 C55 H55C 109.5 . . ?
H55A C55 H55C 109.5 . . ?
H55B C55 H55C 109.5 . . ?
C37 C56 H56A 109.5 . . ?
C37 C56 H56B 109.5 . . ?
H56A C56 H56B 109.5 . . ?
C37 C56 H56C 109.5 . . ?
H56A C56 H56C 109.5 . . ?
H56B C56 H56C 109.5 . . ?
C37 C57 H57A 109.5 . . ?
C37 C57 H57B 109.5 . . ?
H57A C57 H57B 109.5 . . ?
C37 C57 H57C 109.5 . . ?
H57A C57 H57C 109.5 . . ?
H57B C57 H57C 109.5 . . ?
C13 C58 H58A 109.5 . . ?
C13 C58 H58B 109.5 . . ?
H58A C58 H58B 109.5 . . ?
C13 C58 H58C 109.5 . . ?
H58A C58 H58C 109.5 . . ?
H58B C58 H58C 109.5 . . ?

loop_
_geom_bond_atom_site_label_1
_geom_bond_atom_site_label_2
_geom_bond_distance
_geom_bond_site_symmetry_2
_geom_bond_publ_flag
O1 C6 1.433(5) . ?
O1 H1 0.8400 . ?
O2 C10 1.390(5) . ?
O2 C47 1.429(6) . ?
O3 C16 1.369(5) . ?
O3 C52 1.417(6) . ?
O4 C33 1.431(6) . ?
O4 H4 0.8400 . ?
C5 C8 1.393(6) . ?
C5 C10 1.396(6) . ?
C5 H5 0.9500 . ?
C6 C15 1.508(6) . ?
C6 C17 1.543(6) . ?
C6 H6 1.0000 . ?
C7 C45 1.543(6) . ?
C7 C44 1.545(6) . ?
C7 C19 1.559(6) . ?
C7 C20 1.559(6) . ?
C8 C9 1.389(7) . ?
C8 C17 1.528(6) . ?
C9 C29 1.382(7) . ?
C9 C35 1.501(6) . ?
C10 C43 1.398(6) . ?
C11 C30 1.389(7) . ?
C11 C16 1.393(7) . ?
C11 H11 0.9500 . ?
C12 C55 1.536(7) . ?
C12 C48 1.538(6) . ?
C12 C51 1.540(7) . ?
C12 C18 1.561(6) . ?
C13 C58 1.541(7) . ?
C13 C54 1.549(6) . ?
C13 C39 1.551(6) . ?
C13 C21 1.566(6) . ?
C14 C17 1.549(6) . ?
C14 H14A 0.9800 . ?
C14 H14B 0.9800 . ?
C14 H14C 0.9800 . ?
C15 C19 1.527(6) . ?
C15 H15A 0.9900 . ?
C15 H15B 0.9900 . ?
C16 C42 1.393(7) . ?
C17 C20 1.567(6) . ?
C18 C40 1.526(6) . ?
C18 C31 1.559(6) . ?
C18 H18 1.0000 . ?
C19 C31 1.570(6) . ?
C19 H19 1.0000 . ?
C20 C35 1.555(6) . ?
C20 H20 1.0000 . ?
C21 C22 1.541(6) . ?
C21 C36 1.555(6) . ?
C21 H21 1.0000 . ?
C22 C33 1.519(6) . ?
C22 H22A 0.9900 . ?
C22 H22B 0.9900 . ?
C23 C49 1.546(6) . ?
C23 C36 1.568(6) . ?
C23 C34 1.574(7) . ?
C23 H23 1.0000 . ?
C24 C32 1.546(6) . ?
C24 C31 1.546(6) . ?
C24 H24A 0.9900 . ?
C24 H24B 0.9900 . ?
C25 C31 1.537(6) . ?
C25 H25A 0.9800 . ?
C25 H25B 0.9800 . ?
C25 H25C 0.9800 . ?
C26 C38 1.527(6) . ?
C26 C39 1.535(6) . ?
C26 H26A 0.9900 . ?
C26 H26B 0.9900 . ?
C27 C42 1.389(7) . ?
C27 C28 1.391(7) . ?
C27 H27 0.9500 . ?
C28 C30 1.396(7) . ?
C28 C49 1.505(6) . ?
C29 C43 1.389(7) . ?
C29 H29 0.9500 . ?
C30 C34 1.527(7) . ?
C32 C48 1.515(6) . ?
C32 H32A 0.9900 . ?
C32 H32B 0.9900 . ?
C33 C34 1.540(7) . ?
C33 H33 1.0000 . ?
C34 C41 1.546(6) . ?
C35 H35A 0.9900 . ?
C35 H35B 0.9900 . ?
C36 C53 1.532(7) . ?
C36 C38 1.542(6) . ?
C37 C50 1.535(6) . ?
C37 C57 1.541(7) . ?
C37 C56 1.544(7) . ?
C37 C39 1.555(7) . ?
C38 H38A 0.9900 . ?
C38 H38B 0.9900 . ?
C39 H39 1.0000 . ?
C40 C45 1.531(6) . ?
C40 H40A 0.9900 . ?
C40 H40B 0.9900 . ?
C41 H41A 0.9800 . ?
C41 H41B 0.9800 . ?
C41 H41C 0.9800 . ?
C42 H42 0.9500 . ?
C43 H43 0.9500 . ?
C44 H44A 0.9800 . ?
C44 H44B 0.9800 . ?
C44 H44C 0.9800 . ?
C45 H45A 0.9900 . ?
C45 H45B 0.9900 . ?
C46 C50 1.512(7) . ?
C46 C54 1.534(7) . ?
C46 H46A 0.9900 . ?
C46 H46B 0.9900 . ?
C47 H47A 0.9800 . ?
C47 H47B 0.9800 . ?
C47 H47C 0.9800 . ?
C48 H48A 0.9900 . ?
C48 H48B 0.9900 . ?
C49 H49A 0.9900 . ?
C49 H49B 0.9900 . ?
C50 H50A 0.9900 . ?
C50 H50B 0.9900 . ?
C51 H51A 0.9800 . ?
C51 H51B 0.9800 . ?
C51 H51C 0.9800 . ?
C52 H52A 0.9800 . ?
C52 H52B 0.9800 . ?
C52 H52C 0.9800 . ?
C53 H53A 0.9800 . ?
C53 H53B 0.9800 . ?
C53 H53C 0.9800 . ?
C54 H54A 0.9900 . ?
C54 H54B 0.9900 . ?
C55 H55A 0.9800 . ?
C55 H55B 0.9800 . ?
C55 H55C 0.9800 . ?
C56 H56A 0.9800 . ?
C56 H56B 0.9800 . ?
C56 H56C 0.9800 . ?
C57 H57A 0.9800 . ?
C57 H57B 0.9800 . ?
C57 H57C 0.9800 . ?
C58 H58A 0.9800 . ?
C58 H58B 0.9800 . ?
C58 H58C 0.9800 . ?

loop_
_geom_hbond_atom_site_label_D
_geom_hbond_atom_site_label_H
_geom_hbond_atom_site_label_A
_geom_hbond_site_symmetry_D
_geom_hbond_site_symmetry_H
_geom_hbond_site_symmetry_A
_geom_hbond_distance_DA
_geom_hbond_distance_DH
_geom_hbond_distance_HA
_geom_hbond_angle_DHA
_geom_hbond_publ_flag
O1 H1 O4 . . . 2.856(5) 0.840 2.171 138.6 no

loop_
_geom_torsion_atom_site_label_1
_geom_torsion_atom_site_label_2
_geom_torsion_atom_site_label_3
_geom_torsion_atom_site_label_4
_geom_torsion
_geom_torsion_site_symmetry_1
_geom_torsion_site_symmetry_2
_geom_torsion_site_symmetry_3
_geom_torsion_site_symmetry_4
_geom_torsion_publ_flag
C10 C5 C8 C9 -1.3(7) . . . . ?
C10 C5 C8 C17 -173.6(4) . . . . ?
C5 C8 C9 C29 -0.6(7) . . . . ?
C17 C8 C9 C29 173.2(4) . . . . ?
C5 C8 C9 C35 -179.7(4) . . . . ?
C17 C8 C9 C35 -5.9(5) . . . . ?
C47 O2 C10 C5 -14.3(6) . . . . ?
C47 O2 C10 C43 165.1(4) . . . . ?
C8 C5 C10 O2 -178.9(4) . . . . ?
C8 C5 C10 C43 1.6(7) . . . . ?
O1 C6 C15 C19 178.5(3) . . . . ?
C17 C6 C15 C19 -53.8(5) . . . . ?
C52 O3 C16 C42 -175.9(4) . . . . ?
C52 O3 C16 C11 5.2(7) . . . . ?
C30 C11 C16 O3 179.6(4) . . . . ?
C30 C11 C16 C42 0.8(7) . . . . ?
C9 C8 C17 C6 151.1(4) . . . . ?
C5 C8 C17 C6 -35.9(7) . . . . ?
C9 C8 C17 C14 -87.9(5) . . . . ?
C5 C8 C17 C14 85.2(6) . . . . ?
C9 C8 C17 C20 26.6(5) . . . . ?
C5 C8 C17 C20 -160.3(5) . . . . ?
O1 C6 C17 C8 46.0(5) . . . . ?
C15 C6 C17 C8 -79.7(5) . . . . ?
O1 C6 C17 C14 -75.2(5) . . . . ?
C15 C6 C17 C14 159.1(4) . . . . ?
O1 C6 C17 C20 164.8(4) . . . . ?
C15 C6 C17 C20 39.1(5) . . . . ?
C55 C12 C18 C40 -56.9(5) . . . . ?
C48 C12 C18 C40 -174.1(4) . . . . ?
C51 C12 C18 C40 62.8(5) . . . . ?
C55 C12 C18 C31 170.6(4) . . . . ?
C48 C12 C18 C31 53.4(5) . . . . ?
C51 C12 C18 C31 -69.7(5) . . . . ?
C6 C15 C19 C7 67.7(5) . . . . ?
C6 C15 C19 C31 -157.9(4) . . . . ?
C45 C7 C19 C15 -179.6(4) . . . . ?
C44 C7 C19 C15 59.4(5) . . . . ?
C20 C7 C19 C15 -64.4(5) . . . . ?
C45 C7 C19 C31 47.5(5) . . . . ?
C44 C7 C19 C31 -73.5(5) . . . . ?
C20 C7 C19 C31 162.7(4) . . . . ?
C45 C7 C20 C35 -74.3(5) . . . . ?
C44 C7 C20 C35 44.9(5) . . . . ?
C19 C7 C20 C35 169.3(4) . . . . ?
C45 C7 C20 C17 167.7(4) . . . . ?
C44 C7 C20 C17 -73.1(5) . . . . ?
C19 C7 C20 C17 51.3(5) . . . . ?
C8 C17 C20 C35 -35.7(4) . . . . ?
C6 C17 C20 C35 -163.9(4) . . . . ?
C14 C17 C20 C35 77.4(4) . . . . ?
C8 C17 C20 C7 88.9(4) . . . . ?
C6 C17 C20 C7 -39.4(5) . . . . ?
C14 C17 C20 C7 -158.1(4) . . . . ?
C58 C13 C21 C22 -52.8(5) . . . . ?
C54 C13 C21 C22 66.1(5) . . . . ?
C39 C13 C21 C22 -178.9(4) . . . . ?
C58 C13 C21 C36 76.6(5) . . . . ?
C54 C13 C21 C36 -164.5(4) . . . . ?
C39 C13 C21 C36 -49.5(5) . . . . ?
C36 C21 C22 C33 66.2(5) . . . . ?
C13 C21 C22 C33 -159.9(4) . . . . ?
C42 C27 C28 C30 0.8(7) . . . . ?
C42 C27 C28 C49 -177.4(5) . . . . ?
C8 C9 C29 C43 2.2(8) . . . . ?
C35 C9 C29 C43 -178.9(5) . . . . ?
C16 C11 C30 C28 0.1(7) . . . . ?
C16 C11 C30 C34 -174.8(5) . . . . ?
C27 C28 C30 C11 -0.9(7) . . . . ?
C49 C28 C30 C11 177.6(4) . . . . ?
C27 C28 C30 C34 175.0(4) . . . . ?
C49 C28 C30 C34 -6.5(5) . . . . ?
C32 C24 C31 C25 -71.7(5) . . . . ?
C32 C24 C31 C18 52.5(5) . . . . ?
C32 C24 C31 C19 167.5(4) . . . . ?
C40 C18 C31 C25 -66.9(5) . . . . ?
C12 C18 C31 C25 67.4(5) . . . . ?
C40 C18 C31 C24 172.5(4) . . . . ?
C12 C18 C31 C24 -53.2(5) . . . . ?
C40 C18 C31 C19 57.0(5) . . . . ?
C12 C18 C31 C19 -168.7(4) . . . . ?
C15 C19 C31 C25 -56.1(5) . . . . ?
C7 C19 C31 C25 74.3(5) . . . . ?
C15 C19 C31 C24 62.8(5) . . . . ?
C7 C19 C31 C24 -166.8(4) . . . . ?
C15 C19 C31 C18 178.2(4) . . . . ?
C7 C19 C31 C18 -51.4(5) . . . . ?
C31 C24 C32 C48 -56.0(6) . . . . ?
C21 C22 C33 O4 -176.7(4) . . . . ?
C21 C22 C33 C34 -52.0(6) . . . . ?
C11 C30 C34 C33 -33.8(7) . . . . ?
C28 C30 C34 C33 150.9(4) . . . . ?
C11 C30 C34 C41 88.0(6) . . . . ?
C28 C30 C34 C41 -87.4(5) . . . . ?
C11 C30 C34 C23 -157.7(5) . . . . ?
C28 C30 C34 C23 26.9(5) . . . . ?
O4 C33 C34 C30 46.0(6) . . . . ?
C22 C33 C34 C30 -79.8(6) . . . . ?
O4 C33 C34 C41 -76.4(5) . . . . ?
C22 C33 C34 C41 157.8(4) . . . . ?
O4 C33 C34 C23 164.2(4) . . . . ?
C22 C33 C34 C23 38.4(6) . . . . ?
C49 C23 C34 C30 -36.1(4) . . . . ?
C36 C23 C34 C30 88.0(5) . . . . ?
C49 C23 C34 C33 -164.7(4) . . . . ?
C36 C23 C34 C33 -40.5(6) . . . . ?
C49 C23 C34 C41 77.4(5) . . . . ?
C36 C23 C34 C41 -158.5(4) . . . . ?
C29 C9 C35 C20 163.3(5) . . . . ?
C8 C9 C35 C20 -17.7(5) . . . . ?
C7 C20 C35 C9 -93.4(5) . . . . ?
C17 C20 C35 C9 32.8(5) . . . . ?
C22 C21 C36 C53 58.5(5) . . . . ?
C13 C21 C36 C53 -74.0(5) . . . . ?
C22 C21 C36 C38 179.6(4) . . . . ?
C13 C21 C36 C38 47.1(5) . . . . ?
C22 C21 C36 C23 -65.5(5) . . . . ?
C13 C21 C36 C23 161.9(4) . . . . ?
C49 C23 C36 C53 47.2(5) . . . . ?
C34 C23 C36 C53 -70.9(5) . . . . ?
C49 C23 C36 C38 -71.5(5) . . . . ?
C34 C23 C36 C38 170.4(4) . . . . ?
C49 C23 C36 C21 172.2(4) . . . . ?
C34 C23 C36 C21 54.1(5) . . . . ?
C39 C26 C38 C36 61.0(5) . . . . ?
C53 C36 C38 C26 73.0(5) . . . . ?
C21 C36 C38 C26 -51.3(5) . . . . ?
C23 C36 C38 C26 -165.7(4) . . . . ?
C38 C26 C39 C13 -63.5(5) . . . . ?
C38 C26 C39 C37 160.3(4) . . . . ?
C58 C13 C39 C26 -68.5(5) . . . . ?
C54 C13 C39 C26 171.3(4) . . . . ?
C21 C13 C39 C26 56.1(5) . . . . ?
C58 C13 C39 C37 66.7(6) . . . . ?
C54 C13 C39 C37 -53.4(5) . . . . ?
C21 C13 C39 C37 -168.7(4) . . . . ?
C50 C37 C39 C26 -172.1(4) . . . . ?
C57 C37 C39 C26 -56.2(5) . . . . ?
C56 C37 C39 C26 63.5(6) . . . . ?
C50 C37 C39 C13 54.3(5) . . . . ?
C57 C37 C39 C13 170.2(4) . . . . ?
C56 C37 C39 C13 -70.1(6) . . . . ?
C31 C18 C40 C45 -62.7(5) . . . . ?
C12 C18 C40 C45 162.2(4) . . . . ?
C28 C27 C42 C16 0.1(7) . . . . ?
O3 C16 C42 C27 -179.8(4) . . . . ?
C11 C16 C42 C27 -0.9(7) . . . . ?
C9 C29 C43 C10 -1.8(8) . . . . ?
O2 C10 C43 C29 -179.6(4) . . . . ?
C5 C10 C43 C29 -0.1(7) . . . . ?
C18 C40 C45 C7 58.5(6) . . . . ?
C44 C7 C45 C40 75.0(5) . . . . ?
C19 C7 C45 C40 -49.0(5) . . . . ?
C20 C7 C45 C40 -163.3(4) . . . . ?
C24 C32 C48 C12 56.4(6) . . . . ?
C55 C12 C48 C32 -171.8(4) . . . . ?
C51 C12 C48 C32 72.0(5) . . . . ?
C18 C12 C48 C32 -53.4(5) . . . . ?
C27 C28 C49 C23 161.0(5) . . . . ?
C30 C28 C49 C23 -17.4(5) . . . . ?
C36 C23 C49 C28 -92.6(5) . . . . ?
C34 C23 C49 C28 32.9(5) . . . . ?
C54 C46 C50 C37 58.5(6) . . . . ?
C57 C37 C50 C46 -171.4(4) . . . . ?
C56 C37 C50 C46 72.0(5) . . . . ?
C39 C37 C50 C46 -54.6(5) . . . . ?
C50 C46 C54 C13 -57.4(6) . . . . ?
C58 C13 C54 C46 -71.1(5) . . . . ?
C39 C13 C54 C46 52.7(5) . . . . ?
C21 C13 C54 C46 168.0(4) . . . . ?
